data_1516952
loop_
_publ_author_name
'Radu F. Semeniuc'
'Robert R. Baum'
'Jedidiah J. Veach'
'Kraig A. Wheeler'
'Perry J. Pellechia'

_publ_section_title
;
 Metal complexes of ditopic dithiophosphonate ligands built on a
 naphthalenediimide core
;
_journal_name_full
;
Inorganica Chimica Acta
;
_journal_page_first 228
_journal_page_last 238
_journal_volume 400
_journal_year 2013
_chemical_formula_moiety 'C72 H64 N2 O10 P2 S4 Sn2'
_chemical_formula_sum 'C72 H64 N2 O10 P2 S4 Sn2'
_chemical_formula_weight 1544.81
_space_group_IT_number 7
_symmetry_cell_setting monoclinic
_symmetry_space_group_name_Hall 'P -2yc'
_symmetry_space_group_name_H-M 'P 1 c 1'
_atom_sites_solution_hydrogens geom
_atom_sites_solution_primary direct
_atom_sites_solution_secondary difmap
_cell_angle_alpha 90.00
_cell_angle_beta 97.7400(10)
_cell_angle_gamma 90.00
_cell_formula_units_Z 2
_cell_length_a 13.7321(2)
_cell_length_b 10.5102(2)
_cell_length_c 23.2601(3)
_cell_measurement_reflns_used 6947
_cell_measurement_temperature 100(2)
_cell_measurement_theta_min 6.496
_cell_volume 3326.48(9)
_computing_cell_refinement 'SMART (Bruker, 2008)'
_computing_data_collection 'SMART (Bruker, 2008)'
_computing_data_reduction
;
'SAINT (Bruker, 2002) and XPREP (Bruker, 2001)'  
;
_computing_molecular_graphics 'X-SEED (Barbour, 2001)'
_computing_publication_material 'X-SEED (Barbour, 2001)'
_computing_structure_refinement 'SHELXL-97 (Sheldrick, 1997)'
_computing_structure_solution 'SHELXS-97 (Sheldrick, 1990)'
_diffrn_ambient_temperature 100(2)
_diffrn_measured_fraction_theta_full 0.966
_diffrn_measured_fraction_theta_max 0.966
_diffrn_measurement_device_type 'Bruker SMART APEX II CCD'
_diffrn_measurement_method 'phi and amega scans'
_diffrn_radiation_monochromator graphite
_diffrn_radiation_source 'fine-focus sealed tube'
_diffrn_radiation_type CuK\a
_diffrn_radiation_wavelength 1.54178
_diffrn_reflns_av_R_equivalents 0.0507
_diffrn_reflns_av_sigmaI/netI 0.0640
_diffrn_reflns_limit_h_max 16
_diffrn_reflns_limit_h_min -14
_diffrn_reflns_limit_k_max 12
_diffrn_reflns_limit_k_min -12
_diffrn_reflns_limit_l_max 27
_diffrn_reflns_limit_l_min -27
_diffrn_reflns_number 21903
_diffrn_reflns_theta_full 68.24
_diffrn_reflns_theta_max 68.24
_diffrn_reflns_theta_min 3.25
_exptl_absorpt_coefficient_mu 8.101
_exptl_absorpt_correction_T_max 0.595
_exptl_absorpt_correction_T_min 0.088
_exptl_absorpt_correction_type analytical
_exptl_absorpt_process_details 'SADABS v2.05(Bruker, 2008)'
_exptl_crystal_colour colorless
_exptl_crystal_density_diffrn 1.542
_exptl_crystal_density_method 'not measured'
_exptl_crystal_description 'transparent plate'
_exptl_crystal_F_000 1568
_exptl_crystal_size_max 0.301
_exptl_crystal_size_mid 0.290
_exptl_crystal_size_min 0.064
_refine_diff_density_max 0.695
_refine_diff_density_min -0.606
_refine_diff_density_rms 0.096
_refine_ls_abs_structure_details 'Flack H D (1983), Acta Cryst. A39, 876-881'
_refine_ls_abs_structure_Flack 0.495(5)
_refine_ls_extinction_method none
_refine_ls_goodness_of_fit_ref 1.069
_refine_ls_hydrogen_treatment mixed
_refine_ls_matrix_type full
_refine_ls_number_parameters 832
_refine_ls_number_reflns 8953
_refine_ls_number_restraints 2
_refine_ls_restrained_S_all 1.069
_refine_ls_R_factor_all 0.0414
_refine_ls_R_factor_gt 0.0371
_refine_ls_shift/su_max 0.002
_refine_ls_shift/su_mean 0.000
_refine_ls_structure_factor_coef Fsqd
_refine_ls_weighting_details 'calc w=1/[\s^2^(Fo^2^)+(0.0400P)^2^+1.4173P] where P=(Fo^2^+2Fc^2^)/3'
_refine_ls_weighting_scheme calc
_refine_ls_wR_factor_gt 0.0881
_refine_ls_wR_factor_ref 0.0929
_reflns_number_gt 8389
_reflns_number_total 8953
_reflns_threshold_expression >2sigma(I)
_cod_data_source_file ICA-2013-400-228-238-3.cif
_cod_data_source_block 2b[SnPh3]2
_cod_original_sg_symbol_H-M 'P c'
_cod_database_code 1516952

loop_
_symmetry_equiv_pos_as_xyz
'x, y, z'
'x, -y, z+1/2'

loop_
_atom_site_label
_atom_site_type_symbol
_atom_site_fract_x
_atom_site_fract_y
_atom_site_fract_z
_atom_site_U_iso_or_equiv
_atom_site_adp_type
_atom_site_occupancy
_atom_site_symmetry_multiplicity
_atom_site_calc_flag
_atom_site_refinement_flags
Sn1 Sn -0.25941(3) 0.93483(4) -0.020622(17) 0.02446(10) Uani 1 1 d .
Sn2 Sn 0.43724(2) 1.59568(4) 0.815321(17) 0.02317(10) Uani 1 1 d .
S1 S -0.29717(13) 0.97351(18) 0.12648(8) 0.0361(4) Uani 1 1 d .
S5 S 0.31298(12) 1.48581(16) 0.74897(7) 0.0286(4) Uani 1 1 d .
S7 S -0.12888(14) 1.05180(19) 0.03851(8) 0.0357(4) Uani 1 1 d .
S8 S 0.50110(13) 1.57029(16) 0.67655(8) 0.0311(4) Uani 1 1 d .
P1 P 0.37359(12) 1.48971(15) 0.67147(7) 0.0230(3) Uani 1 1 d .
P2 P -0.17095(13) 1.04961(16) 0.12101(7) 0.0263(4) Uani 1 1 d .
O1 O 0.0247(4) 1.3662(5) 0.5527(2) 0.0362(12) Uani 1 1 d .
O2 O 0.1905(4) 0.8398(4) 0.4054(2) 0.0370(12) Uani 1 1 d .
O3 O 0.1593(4) 1.0695(4) 0.2380(2) 0.0332(12) Uani 1 1 d .
O4 O -0.0062(4) 1.5957(4) 0.3859(2) 0.0358(12) Uani 1 1 d .
O5 O 0.0248(3) 0.8124(4) 0.2445(2) 0.0278(10) Uani 1 1 d .
O6 O -0.0795(4) 0.9832(4) 0.1588(2) 0.0302(11) Uani 1 1 d .
O7 O 0.1200(3) 1.6440(4) 0.5633(2) 0.0308(11) Uani 1 1 d .
O8 O 0.2889(4) 1.5523(4) 0.62656(19) 0.0258(10) Uani 1 1 d .
O9 O -0.1057(4) 1.5718(5) 0.2144(2) 0.0414(13) Uani 1 1 d .
O10 O 0.3547(4) 0.9521(4) 0.5951(2) 0.0358(12) Uani 1 1 d .
N1 N 0.0109(4) 1.4823(5) 0.4689(3) 0.0269(12) Uani 1 1 d .
N2 N 0.1726(4) 0.9538(5) 0.3214(3) 0.0301(13) Uani 1 1 d .
C1 C 0.0331(5) 1.3698(7) 0.5012(3) 0.0264(15) Uani 1 1 d .
C2 C 0.0674(5) 1.2605(6) 0.4694(3) 0.0269(15) Uani 1 1 d .
C3 C 0.0898(5) 1.1479(6) 0.4988(3) 0.0311(16) Uani 1 1 d .
H3 H 0.0818 1.1406 0.5386 0.037 Uiso 1 1 calc R
C4 C 0.1244(5) 1.0445(7) 0.4693(3) 0.0326(17) Uani 1 1 d .
H4 H 0.1402 0.9673 0.4897 0.039 Uiso 1 1 calc R
C5 C 0.1360(5) 1.0526(6) 0.4116(3) 0.0282(16) Uani 1 1 d .
C6 C 0.1691(5) 0.9404(7) 0.3810(3) 0.0319(17) Uani 1 1 d .
C7 C 0.1515(5) 1.0656(6) 0.2891(3) 0.0298(17) Uani 1 1 d .
C8 C 0.1216(5) 1.1767(6) 0.3217(3) 0.0272(15) Uani 1 1 d .
C9 C 0.1005(6) 1.2902(7) 0.2930(3) 0.0348(17) Uani 1 1 d .
H9 H 0.1095 1.2973 0.2534 0.042 Uiso 1 1 calc R
C10 C 0.0660(6) 1.3954(6) 0.3212(3) 0.0311(17) Uani 1 1 d .
H10 H 0.0498 1.4721 0.3005 0.037 Uiso 1 1 calc R
C11 C 0.0555(5) 1.3870(6) 0.3794(3) 0.0271(15) Uani 1 1 d .
C12 C 0.0186(5) 1.4979(6) 0.4099(3) 0.0293(16) Uani 1 1 d .
C13 C 0.0772(5) 1.2729(6) 0.4103(2) 0.0248(15) Uani 1 1 d .
C14 C 0.1117(5) 1.1658(6) 0.3810(3) 0.0278(15) Uani 1 1 d .
C15 C 0.1955(5) 0.8396(6) 0.2903(3) 0.0324(16) Uani 1 1 d .
H15A H 0.2498 0.7930 0.3135 0.039 Uiso 1 1 calc R
H15B H 0.2174 0.8640 0.2530 0.039 Uiso 1 1 calc R
C16 C 0.1058(5) 0.7533(6) 0.2788(3) 0.0330(16) Uani 1 1 d .
H16A H 0.1240 0.6755 0.2588 0.040 Uiso 1 1 calc R
H16B H 0.0856 0.7273 0.3163 0.040 Uiso 1 1 calc R
C17 C 0.0323(5) 0.8103(6) 0.1843(3) 0.0317(16) Uani 1 1 d .
H17A H 0.0501 0.7235 0.1728 0.038 Uiso 1 1 calc R
H17B H 0.0850 0.8691 0.1761 0.038 Uiso 1 1 calc R
C18 C -0.0623(6) 0.8488(6) 0.1496(3) 0.0345(17) Uani 1 1 d .
H18A H -0.0596 0.8327 0.1079 0.041 Uiso 1 1 calc R
H18B H -0.1169 0.7980 0.1616 0.041 Uiso 1 1 calc R
C19 C -0.0230(5) 1.5941(7) 0.4986(3) 0.0303(16) Uani 1 1 d .
H19A H -0.0492 1.5655 0.5340 0.036 Uiso 1 1 calc R
H19B H -0.0775 1.6347 0.4728 0.036 Uiso 1 1 calc R
C20 C 0.0553(5) 1.6908(6) 0.5151(3) 0.0294(15) Uani 1 1 d .
H20A H 0.0922 1.7068 0.4820 0.035 Uiso 1 1 calc R
H20B H 0.0254 1.7720 0.5254 0.035 Uiso 1 1 calc R
C21 C 0.1986(5) 1.7269(6) 0.5808(3) 0.0302(15) Uani 1 1 d .
H21A H 0.1734 1.8137 0.5862 0.036 Uiso 1 1 calc R
H21B H 0.2430 1.7305 0.5506 0.036 Uiso 1 1 calc R
C22 C 0.2537(5) 1.6788(7) 0.6369(3) 0.0275(15) Uani 1 1 d .
H22A H 0.3097 1.7357 0.6500 0.033 Uiso 1 1 calc R
H22B H 0.2098 1.6764 0.6673 0.033 Uiso 1 1 calc R
C23 C -0.1554(5) 1.2086(6) 0.1475(3) 0.0276(15) Uani 1 1 d .
C24 C -0.0678(5) 1.2731(7) 0.1464(3) 0.0315(16) Uani 1 1 d .
H24 H -0.0158 1.2325 0.1303 0.038 Uiso 1 1 calc R
C25 C -0.0542(6) 1.3943(6) 0.1680(3) 0.0340(16) Uani 1 1 d .
H25 H 0.0062 1.4372 0.1662 0.041 Uiso 1 1 calc R
C26 C -0.1294(6) 1.4544(6) 0.1925(3) 0.0305(16) Uani 1 1 d .
C27 C -0.2177(6) 1.3921(6) 0.1932(3) 0.0328(16) Uani 1 1 d .
H27 H -0.2692 1.4324 0.2098 0.039 Uiso 1 1 calc R
C28 C -0.2315(6) 1.2714(7) 0.1698(3) 0.0341(16) Uani 1 1 d .
H28 H -0.2935 1.2308 0.1690 0.041 Uiso 1 1 calc R
C29 C -0.1757(7) 1.6306(7) 0.2463(4) 0.052(2) Uani 1 1 d .
H29A H -0.1903 1.5732 0.2772 0.078 Uiso 1 1 calc R
H29B H -0.2362 1.6484 0.2201 0.078 Uiso 1 1 calc R
H29C H -0.1485 1.7103 0.2634 0.078 Uiso 1 1 calc R
C30 C 0.3681(5) 1.3273(6) 0.6461(3) 0.0226(13) Uani 1 1 d .
C31 C 0.4537(5) 1.2666(6) 0.6347(3) 0.0277(14) Uani 1 1 d .
H31 H 0.5141 1.3119 0.6396 0.033 Uiso 1 1 calc R
C32 C 0.4519(5) 1.1432(6) 0.6165(3) 0.0294(15) Uani 1 1 d .
H32 H 0.5103 1.1040 0.6074 0.035 Uiso 1 1 calc R
C33 C 0.3645(6) 1.0749(6) 0.6114(3) 0.0276(15) Uani 1 1 d .
C34 C 0.2780(5) 1.1360(7) 0.6220(3) 0.0278(14) Uani 1 1 d .
H34 H 0.2178 1.0903 0.6173 0.033 Uiso 1 1 calc R
C35 C 0.2792(6) 1.2603(6) 0.6389(3) 0.0297(15) Uani 1 1 d .
H35 H 0.2201 1.3011 0.6458 0.036 Uiso 1 1 calc R
C36 C 0.4429(6) 0.8860(7) 0.5854(4) 0.049(2) Uani 1 1 d .
H36A H 0.4873 0.8802 0.6220 0.073 Uiso 1 1 calc R
H36B H 0.4754 0.9327 0.5569 0.073 Uiso 1 1 calc R
H36C H 0.4261 0.8002 0.5709 0.073 Uiso 1 1 calc R
C37 C -0.3835(6) 1.0538(7) -0.0385(4) 0.0364(19) Uani 1 1 d .
C38 C -0.4626(6) 1.0078(7) -0.0773(3) 0.0377(18) Uani 1 1 d .
H38 H -0.4586 0.9262 -0.0944 0.045 Uiso 1 1 calc R
C39 C -0.5480(7) 1.0821(8) -0.0910(4) 0.051(2) Uani 1 1 d .
H39 H -0.6023 1.0496 -0.1164 0.061 Uiso 1 1 calc R
C40 C -0.5527(7) 1.1992(8) -0.0679(4) 0.049(2) Uani 1 1 d .
H40 H -0.6119 1.2467 -0.0752 0.058 Uiso 1 1 calc R
C41 C -0.4729(7) 1.2508(7) -0.0341(4) 0.045(2) Uani 1 1 d .
H41 H -0.4746 1.3365 -0.0213 0.054 Uiso 1 1 calc R
C42 C -0.3887(6) 1.1761(7) -0.0184(4) 0.0365(18) Uani 1 1 d .
H42 H -0.3346 1.2106 0.0065 0.044 Uiso 1 1 calc R
C43 C -0.2936(5) 0.7535(6) 0.0104(3) 0.0263(14) Uani 1 1 d .
C44 C -0.2226(5) 0.6652(7) 0.0325(3) 0.0310(16) Uani 1 1 d .
H44 H -0.1550 0.6845 0.0328 0.037 Uiso 1 1 calc R
C45 C -0.2501(6) 0.5481(7) 0.0545(3) 0.0386(19) Uani 1 1 d .
H45 H -0.2006 0.4901 0.0705 0.046 Uiso 1 1 calc R
C46 C -0.3450(6) 0.5169(7) 0.0534(3) 0.0376(18) Uani 1 1 d .
H46 H -0.3622 0.4360 0.0671 0.045 Uiso 1 1 calc R
C47 C -0.4191(6) 0.6035(7) 0.0319(4) 0.0327(17) Uani 1 1 d .
H47 H -0.4864 0.5819 0.0313 0.039 Uiso 1 1 calc R
C48 C -0.3926(5) 0.7206(6) 0.0116(3) 0.0283(15) Uani 1 1 d .
H48 H -0.4426 0.7803 -0.0018 0.034 Uiso 1 1 calc R
C49 C -0.1847(6) 0.9179(7) -0.0954(3) 0.0295(17) Uani 1 1 d .
C50 C -0.1399(6) 1.0239(8) -0.1159(4) 0.044(2) Uani 1 1 d .
H50 H -0.1359 1.0998 -0.0935 0.052 Uiso 1 1 calc R
C51 C -0.1016(7) 1.0234(11) -0.1667(5) 0.059(3) Uani 1 1 d .
H51 H -0.0717 1.0976 -0.1798 0.071 Uiso 1 1 calc R
C52 C -0.1067(9) 0.9145(16) -0.1988(5) 0.097(6) Uani 1 1 d .
H52 H -0.0831 0.9138 -0.2353 0.116 Uiso 1 1 calc R
C53 C -0.1465(6) 0.8036(12) -0.1782(4) 0.067(3) Uani 1 1 d .
H53 H -0.1470 0.7270 -0.1999 0.080 Uiso 1 1 calc R
C54 C -0.1852(6) 0.8055(8) -0.1258(4) 0.045(2) Uani 1 1 d .
H54 H -0.2117 0.7303 -0.1114 0.054 Uiso 1 1 calc R
C55 C 0.5634(5) 1.4776(7) 0.8378(3) 0.0291(15) Uani 1 1 d .
C56 C 0.5738(6) 1.3573(7) 0.8162(4) 0.0364(18) Uani 1 1 d .
H56 H 0.5240 1.3228 0.7882 0.044 Uiso 1 1 calc R
C57 C 0.6574(6) 1.2860(7) 0.8353(4) 0.0413(19) Uani 1 1 d .
H57 H 0.6652 1.2033 0.8200 0.050 Uiso 1 1 calc R
C58 C 0.7283(6) 1.3356(7) 0.8762(4) 0.046(2) Uani 1 1 d .
H58 H 0.7854 1.2871 0.8892 0.055 Uiso 1 1 calc R
C59 C 0.7178(7) 1.4530(8) 0.8985(4) 0.043(2) Uani 1 1 d .
H59 H 0.7678 1.4865 0.9266 0.052 Uiso 1 1 calc R
C60 C 0.6349(6) 1.5246(7) 0.8805(3) 0.0359(17) Uani 1 1 d .
H60 H 0.6267 1.6057 0.8973 0.043 Uiso 1 1 calc R
C61 C 0.4758(5) 1.7806(6) 0.7894(3) 0.0241(14) Uani 1 1 d .
C62 C 0.4071(6) 1.8726(7) 0.7725(3) 0.0380(18) Uani 1 1 d .
H62 H 0.3393 1.8554 0.7729 0.046 Uiso 1 1 calc R
C63 C 0.4369(6) 1.9910(7) 0.7547(3) 0.0385(18) Uani 1 1 d .
H63 H 0.3889 2.0547 0.7438 0.046 Uiso 1 1 calc R
C64 C 0.5323(6) 2.0174(7) 0.7526(3) 0.0396(18) Uani 1 1 d .
H64 H 0.5508 2.0980 0.7392 0.047 Uiso 1 1 calc R
C65 C 0.6038(6) 1.9264(6) 0.7702(4) 0.0368(19) Uani 1 1 d .
H65 H 0.6714 1.9451 0.7699 0.044 Uiso 1 1 calc R
C66 C 0.5749(5) 1.8079(6) 0.7882(3) 0.0285(15) Uani 1 1 d .
H66 H 0.6232 1.7449 0.7999 0.034 Uiso 1 1 calc R
C67 C 0.3571(6) 1.5997(6) 0.8889(3) 0.0283(16) Uani 1 1 d .
C68 C 0.3090(6) 1.4929(7) 0.9032(3) 0.0351(17) Uani 1 1 d .
H68 H 0.3019 1.4225 0.8774 0.042 Uiso 1 1 calc R
C69 C 0.2703(6) 1.4867(7) 0.9556(3) 0.0390(18) Uani 1 1 d .
H69 H 0.2372 1.4117 0.9650 0.047 Uiso 1 1 calc R
C70 C 0.2790(6) 1.5860(8) 0.9934(4) 0.0374(19) Uani 1 1 d .
H70 H 0.2558 1.5785 1.0299 0.045 Uiso 1 1 calc R
C71 C 0.3216(6) 1.6969(8) 0.9785(3) 0.040(2) Uani 1 1 d .
H71 H 0.3239 1.7685 1.0036 0.049 Uiso 1 1 calc R
C72 C 0.3622(5) 1.7052(7) 0.9258(3) 0.0362(18) Uani 1 1 d .
H72 H 0.3927 1.7817 0.9157 0.043 Uiso 1 1 calc R

loop_
_atom_site_aniso_label
_atom_site_aniso_U_11
_atom_site_aniso_U_22
_atom_site_aniso_U_33
_atom_site_aniso_U_23
_atom_site_aniso_U_13
_atom_site_aniso_U_12
Sn1 0.0237(2) 0.0290(2) 0.0206(2) -0.00310(17) 0.00250(16) -0.00518(17)
Sn2 0.0209(2) 0.0301(2) 0.01811(19) -0.00226(17) 0.00108(15) -0.00336(17)
S1 0.0283(9) 0.0461(10) 0.0354(9) -0.0085(8) 0.0090(7) -0.0103(8)
S5 0.0256(8) 0.0406(9) 0.0197(8) -0.0046(6) 0.0033(6) -0.0120(7)
S7 0.0352(10) 0.0485(11) 0.0237(9) -0.0085(7) 0.0051(7) -0.0189(8)
S8 0.0273(9) 0.0378(9) 0.0297(9) -0.0054(7) 0.0086(7) -0.0074(7)
P1 0.0233(8) 0.0284(8) 0.0171(7) -0.0015(6) 0.0016(6) -0.0036(6)
P2 0.0259(9) 0.0312(9) 0.0219(8) -0.0055(7) 0.0031(7) -0.0041(7)
O1 0.033(3) 0.052(3) 0.023(3) -0.001(2) 0.004(2) -0.007(2)
O2 0.040(3) 0.033(3) 0.037(3) 0.009(2) 0.000(2) 0.006(2)
O3 0.035(3) 0.040(3) 0.026(3) -0.006(2) 0.010(2) -0.006(2)
O4 0.041(3) 0.035(3) 0.030(3) 0.003(2) 0.000(2) 0.003(2)
O5 0.027(3) 0.026(2) 0.031(3) -0.0059(19) 0.008(2) -0.0010(18)
O6 0.032(3) 0.029(2) 0.028(3) -0.008(2) 0.001(2) 0.001(2)
O7 0.032(3) 0.028(2) 0.030(3) -0.003(2) -0.004(2) 0.004(2)
O8 0.038(3) 0.022(2) 0.017(2) -0.0018(17) 0.001(2) -0.0004(19)
O9 0.056(4) 0.032(3) 0.039(3) -0.006(2) 0.014(3) -0.002(2)
O10 0.033(3) 0.028(2) 0.049(3) -0.006(2) 0.014(2) 0.001(2)
N1 0.019(3) 0.033(3) 0.028(3) -0.005(2) 0.001(2) -0.001(2)
N2 0.025(3) 0.036(3) 0.028(3) 0.000(2) -0.002(2) -0.002(2)
C1 0.018(3) 0.036(4) 0.024(4) 0.003(3) -0.002(3) -0.010(3)
C2 0.021(3) 0.032(4) 0.027(4) 0.001(3) 0.001(3) -0.006(3)
C3 0.029(4) 0.036(4) 0.026(4) 0.008(3) -0.003(3) -0.012(3)
C4 0.029(4) 0.033(4) 0.033(4) 0.008(3) -0.004(3) -0.009(3)
C5 0.029(4) 0.025(3) 0.027(4) 0.001(3) -0.008(3) -0.005(3)
C6 0.023(4) 0.041(4) 0.029(4) -0.002(3) -0.006(3) -0.003(3)
C7 0.021(3) 0.036(4) 0.031(4) 0.001(3) -0.001(3) -0.007(3)
C8 0.024(4) 0.031(4) 0.025(3) -0.002(3) 0.001(3) -0.009(3)
C9 0.046(5) 0.036(4) 0.021(3) 0.002(3) -0.002(3) -0.010(3)
C10 0.039(4) 0.027(4) 0.024(4) 0.002(3) -0.005(3) -0.009(3)
C11 0.019(3) 0.034(4) 0.027(4) -0.004(3) -0.001(3) -0.007(3)
C12 0.030(4) 0.032(4) 0.023(3) 0.002(3) -0.006(3) -0.007(3)
C13 0.024(3) 0.031(3) 0.017(4) 0.002(3) -0.007(3) -0.009(3)
C14 0.024(4) 0.032(4) 0.026(3) -0.002(3) -0.002(3) -0.009(3)
C15 0.025(4) 0.039(4) 0.033(4) -0.005(3) 0.005(3) 0.006(3)
C16 0.034(4) 0.027(4) 0.038(4) -0.001(3) 0.006(3) 0.004(3)
C17 0.039(4) 0.026(3) 0.029(4) -0.008(3) 0.003(3) 0.003(3)
C18 0.033(4) 0.029(4) 0.041(4) -0.013(3) 0.001(3) -0.005(3)
C19 0.018(3) 0.043(4) 0.030(4) -0.001(3) 0.002(3) 0.003(3)
C20 0.033(4) 0.029(3) 0.026(3) 0.000(3) 0.003(3) 0.010(3)
C21 0.030(4) 0.026(3) 0.034(4) 0.002(3) 0.000(3) 0.001(3)
C22 0.027(4) 0.032(4) 0.025(4) 0.001(3) 0.009(3) 0.000(3)
C23 0.034(4) 0.027(3) 0.021(3) -0.002(3) 0.000(3) -0.002(3)
C24 0.033(4) 0.037(4) 0.023(3) -0.003(3) -0.003(3) 0.005(3)
C25 0.041(4) 0.031(4) 0.029(4) -0.001(3) -0.001(3) -0.005(3)
C26 0.046(5) 0.026(3) 0.019(3) 0.004(3) 0.004(3) 0.003(3)
C27 0.040(4) 0.032(4) 0.028(4) 0.002(3) 0.009(3) 0.006(3)
C28 0.037(4) 0.036(4) 0.028(4) 0.005(3) 0.004(3) -0.006(3)
C29 0.061(6) 0.032(4) 0.067(6) -0.012(4) 0.026(5) -0.004(4)
C30 0.024(3) 0.029(3) 0.016(3) -0.001(2) 0.007(3) -0.004(3)
C31 0.022(3) 0.039(4) 0.025(3) 0.000(3) 0.013(3) -0.007(3)
C32 0.027(4) 0.031(3) 0.032(4) 0.003(3) 0.008(3) 0.001(3)
C33 0.032(4) 0.031(4) 0.021(3) 0.001(3) 0.011(3) 0.002(3)
C34 0.025(4) 0.034(4) 0.024(3) 0.002(3) 0.004(3) -0.005(3)
C35 0.032(4) 0.034(4) 0.023(3) 0.000(3) 0.004(3) 0.000(3)
C36 0.041(5) 0.031(4) 0.077(6) -0.013(4) 0.015(4) 0.002(3)
C37 0.030(4) 0.040(4) 0.038(5) 0.006(3) 0.000(3) 0.000(3)
C38 0.041(4) 0.037(4) 0.034(4) -0.009(3) 0.000(3) -0.003(3)
C39 0.048(6) 0.058(5) 0.039(5) 0.005(4) -0.018(4) 0.003(4)
C40 0.053(5) 0.047(5) 0.047(5) 0.006(4) 0.007(4) 0.013(4)
C41 0.052(5) 0.036(4) 0.048(5) 0.007(4) 0.011(4) 0.013(4)
C42 0.042(5) 0.031(4) 0.038(4) 0.002(3) 0.010(4) -0.006(3)
C43 0.024(3) 0.026(3) 0.028(4) -0.001(3) 0.001(3) -0.001(3)
C44 0.024(4) 0.041(4) 0.028(4) -0.003(3) 0.004(3) 0.004(3)
C45 0.042(5) 0.042(4) 0.028(4) 0.003(3) -0.005(3) 0.009(3)
C46 0.050(5) 0.034(4) 0.029(4) 0.007(3) 0.009(3) 0.003(3)
C47 0.032(4) 0.041(4) 0.028(4) 0.000(3) 0.016(3) 0.001(3)
C48 0.030(4) 0.027(3) 0.028(4) -0.007(3) 0.003(3) 0.001(3)
C49 0.029(4) 0.043(4) 0.020(4) 0.004(3) 0.014(3) 0.003(3)
C50 0.036(5) 0.051(5) 0.047(5) 0.013(4) 0.016(4) 0.007(4)
C51 0.037(5) 0.095(7) 0.050(6) 0.046(6) 0.020(5) 0.023(5)
C52 0.031(6) 0.232(19) 0.026(6) 0.022(8) 0.002(5) 0.031(8)
C53 0.025(5) 0.138(10) 0.032(5) -0.040(6) -0.011(4) 0.022(5)
C54 0.021(4) 0.071(6) 0.039(5) -0.016(4) -0.006(3) 0.008(4)
C55 0.029(4) 0.033(4) 0.023(4) -0.001(3) -0.003(3) 0.001(3)
C56 0.029(4) 0.031(4) 0.047(5) 0.002(3) -0.001(3) -0.003(3)
C57 0.046(5) 0.029(4) 0.048(5) -0.002(3) 0.008(4) 0.004(3)
C58 0.035(4) 0.043(5) 0.056(5) 0.006(4) -0.007(4) 0.009(4)
C59 0.040(5) 0.051(5) 0.035(4) 0.007(4) -0.005(4) 0.006(4)
C60 0.035(4) 0.037(4) 0.032(4) -0.006(3) -0.010(3) 0.000(3)
C61 0.029(4) 0.028(3) 0.016(3) -0.001(2) 0.003(3) -0.003(3)
C62 0.036(4) 0.042(4) 0.034(4) -0.004(3) -0.001(3) 0.002(3)
C63 0.046(5) 0.045(4) 0.025(4) 0.004(3) 0.005(3) 0.015(4)
C64 0.044(5) 0.036(4) 0.038(4) 0.006(3) 0.002(4) 0.000(3)
C65 0.033(4) 0.037(4) 0.037(5) -0.002(3) -0.005(4) -0.004(3)
C66 0.026(4) 0.034(4) 0.024(3) -0.002(3) -0.003(3) 0.006(3)
C67 0.026(4) 0.037(4) 0.021(4) -0.004(3) 0.001(3) 0.000(3)
C68 0.042(4) 0.034(4) 0.031(4) -0.004(3) 0.011(3) 0.003(3)
C69 0.044(5) 0.041(4) 0.033(4) 0.019(3) 0.007(3) 0.003(3)
C70 0.024(4) 0.067(5) 0.023(4) 0.006(3) 0.009(3) 0.008(3)
C71 0.032(4) 0.060(5) 0.027(4) -0.016(4) -0.006(3) 0.014(4)
C72 0.026(4) 0.049(4) 0.032(4) -0.005(3) -0.002(3) -0.001(3)

loop_
_atom_type_symbol
_atom_type_description
_atom_type_scat_dispersion_real
_atom_type_scat_dispersion_imag
_atom_type_scat_source
C C 0.0181 0.0091 'International Tables Vol C Tables 4.2.6.8 and 6.1.1.4'
H H 0.0000 0.0000 'International Tables Vol C Tables 4.2.6.8 and 6.1.1.4'
N N 0.0311 0.0180 'International Tables Vol C Tables 4.2.6.8 and 6.1.1.4'
O O 0.0492 0.0322 'International Tables Vol C Tables 4.2.6.8 and 6.1.1.4'
P P 0.2955 0.4335 'International Tables Vol C Tables 4.2.6.8 and 6.1.1.4'
S S 0.3331 0.5567 'International Tables Vol C Tables 4.2.6.8 and 6.1.1.4'
Sn Sn 0.0259 5.4591 'International Tables Vol C Tables 4.2.6.8 and 6.1.1.4'

loop_
_geom_angle_atom_site_label_1
_geom_angle_atom_site_label_2
_geom_angle_atom_site_label_3
_geom_angle
C37 Sn1 C43 113.0(3)
C37 Sn1 C49 110.6(3)
C43 Sn1 C49 110.8(3)
C37 Sn1 S7 109.0(2)
C43 Sn1 S7 116.26(18)
C49 Sn1 S7 96.0(2)
C61 Sn2 C55 112.1(3)
C61 Sn2 C67 112.4(3)
C55 Sn2 C67 107.5(3)
C61 Sn2 S5 115.77(18)
C55 Sn2 S5 110.82(19)
C67 Sn2 S5 97.10(19)
P1 S5 Sn2 102.21(8)
P2 S7 Sn1 103.92(8)
O8 P1 C30 100.5(3)
O8 P1 S8 115.7(2)
C30 P1 S8 115.6(2)
O8 P1 S5 103.5(2)
C30 P1 S5 105.1(2)
S8 P1 S5 114.79(10)
O6 P2 C23 99.8(3)
O6 P2 S1 115.5(2)
C23 P2 S1 115.6(3)
O6 P2 S7 102.6(2)
C23 P2 S7 105.9(2)
S1 P2 S7 115.45(11)
C17 O5 C16 113.1(5)
C18 O6 P2 118.4(4)
C21 O7 C20 112.8(5)
C22 O8 P1 120.1(4)
C26 O9 C29 116.3(6)
C33 O10 C36 116.8(6)
C12 N1 C1 125.4(6)
C12 N1 C19 115.9(6)
C1 N1 C19 118.6(6)
C6 N2 C7 125.5(6)
C6 N2 C15 116.5(6)
C7 N2 C15 117.8(6)
O1 C1 N1 120.4(7)
O1 C1 C2 123.1(7)
N1 C1 C2 116.5(6)
C3 C2 C13 121.3(6)
C3 C2 C1 119.0(6)
C13 C2 C1 119.8(6)
C2 C3 C4 119.4(7)
C2 C3 H3 120.3
C4 C3 H3 120.3
C5 C4 C3 121.3(7)
C5 C4 H4 119.3
C3 C4 H4 119.3
C4 C5 C14 119.8(7)
C4 C5 C6 120.3(6)
C14 C5 C6 119.9(7)
O2 C6 N2 120.8(7)
O2 C6 C5 122.5(7)
N2 C6 C5 116.7(6)
O3 C7 N2 121.0(7)
O3 C7 C8 123.0(6)
N2 C7 C8 116.1(7)
C9 C8 C14 120.1(7)
C9 C8 C7 119.4(7)
C14 C8 C7 120.4(6)
C8 C9 C10 121.3(7)
C8 C9 H9 119.3
C10 C9 H9 119.3
C11 C10 C9 119.6(6)
C11 C10 H10 120.2
C9 C10 H10 120.2
C10 C11 C13 120.7(6)
C10 C11 C12 120.1(6)
C13 C11 C12 119.1(6)
O4 C12 N1 120.1(7)
O4 C12 C11 123.1(7)
N1 C12 C11 116.8(6)
C2 C13 C11 122.4(6)
C2 C13 C14 118.3(6)
C11 C13 C14 119.3(5)
C5 C14 C8 121.2(6)
C5 C14 C13 119.9(6)
C8 C14 C13 118.9(6)
N2 C15 C16 110.8(6)
N2 C15 H15A 109.5
C16 C15 H15A 109.5
N2 C15 H15B 109.5
C16 C15 H15B 109.5
H15A C15 H15B 108.1
O5 C16 C15 113.0(5)
O5 C16 H16A 109.0
C15 C16 H16A 109.0
O5 C16 H16B 109.0
C15 C16 H16B 109.0
H16A C16 H16B 107.8
O5 C17 C18 110.9(6)
O5 C17 H17A 109.5
C18 C17 H17A 109.5
O5 C17 H17B 109.5
C18 C17 H17B 109.5
H17A C17 H17B 108.1
O6 C18 C17 109.3(5)
O6 C18 H18A 109.8
C17 C18 H18A 109.8
O6 C18 H18B 109.8
C17 C18 H18B 109.8
H18A C18 H18B 108.3
N1 C19 C20 113.8(6)
N1 C19 H19A 108.8
C20 C19 H19A 108.8
N1 C19 H19B 108.8
C20 C19 H19B 108.8
H19A C19 H19B 107.7
O7 C20 C19 108.6(5)
O7 C20 H20A 110.0
C19 C20 H20A 110.0
O7 C20 H20B 110.0
C19 C20 H20B 110.0
H20A C20 H20B 108.3
O7 C21 C22 108.6(5)
O7 C21 H21A 110.0
C22 C21 H21A 110.0
O7 C21 H21B 110.0
C22 C21 H21B 110.0
H21A C21 H21B 108.3
O8 C22 C21 107.8(5)
O8 C22 H22A 110.1
C21 C22 H22A 110.1
O8 C22 H22B 110.1
C21 C22 H22B 110.1
H22A C22 H22B 108.5
C24 C23 C28 118.2(6)
C24 C23 P2 121.1(6)
C28 C23 P2 120.7(5)
C25 C24 C23 121.5(7)
C25 C24 H24 119.2
C23 C24 H24 119.2
C24 C25 C26 119.8(7)
C24 C25 H25 120.1
C26 C25 H25 120.1
O9 C26 C27 126.4(7)
O9 C26 C25 114.3(7)
C27 C26 C25 119.3(6)
C26 C27 C28 120.3(7)
C26 C27 H27 119.8
C28 C27 H27 119.8
C27 C28 C23 120.7(7)
C27 C28 H28 119.7
C23 C28 H28 119.7
O9 C29 H29A 109.5
O9 C29 H29B 109.5
H29A C29 H29B 109.5
O9 C29 H29C 109.5
H29A C29 H29C 109.5
H29B C29 H29C 109.5
C31 C30 C35 119.4(6)
C31 C30 P1 119.8(5)
C35 C30 P1 120.8(5)
C32 C31 C30 121.0(6)
C32 C31 H31 119.5
C30 C31 H31 119.5
C31 C32 C33 119.8(6)
C31 C32 H32 120.1
C33 C32 H32 120.1
O10 C33 C32 124.9(7)
O10 C33 C34 115.7(6)
C32 C33 C34 119.4(6)
C35 C34 C33 120.8(6)
C35 C34 H34 119.6
C33 C34 H34 119.6
C34 C35 C30 119.5(7)
C34 C35 H35 120.2
C30 C35 H35 120.2
O10 C36 H36A 109.5
O10 C36 H36B 109.5
H36A C36 H36B 109.5
O10 C36 H36C 109.5
H36A C36 H36C 109.5
H36B C36 H36C 109.5
C42 C37 C38 118.2(7)
C42 C37 Sn1 124.4(6)
C38 C37 Sn1 117.2(6)
C37 C38 C39 120.2(7)
C37 C38 H38 119.9
C39 C38 H38 119.9
C40 C39 C38 119.9(8)
C40 C39 H39 120.0
C38 C39 H39 120.0
C39 C40 C41 120.8(8)
C39 C40 H40 119.6
C41 C40 H40 119.6
C40 C41 C42 119.6(7)
C40 C41 H41 120.2
C42 C41 H41 120.2
C37 C42 C41 120.9(8)
C37 C42 H42 119.6
C41 C42 H42 119.6
C44 C43 C48 117.3(6)
C44 C43 Sn1 123.4(5)
C48 C43 Sn1 119.2(5)
C43 C44 C45 120.7(7)
C43 C44 H44 119.7
C45 C44 H44 119.7
C46 C45 C44 121.0(7)
C46 C45 H45 119.5
C44 C45 H45 119.5
C45 C46 C47 120.3(7)
C45 C46 H46 119.9
C47 C46 H46 119.9
C48 C47 C46 119.1(8)
C48 C47 H47 120.4
C46 C47 H47 120.4
C47 C48 C43 121.6(7)
C47 C48 H48 119.2
C43 C48 H48 119.2
C54 C49 C50 119.0(8)
C54 C49 Sn1 121.2(6)
C50 C49 Sn1 119.6(6)
C51 C50 C49 122.5(9)
C51 C50 H50 118.8
C49 C50 H50 118.8
C50 C51 C52 118.8(10)
C50 C51 H51 120.6
C52 C51 H51 120.6
C51 C52 C53 120.5(11)
C51 C52 H52 119.8
C53 C52 H52 119.8
C54 C53 C52 120.0(10)
C54 C53 H53 120.0
C52 C53 H53 120.0
C49 C54 C53 119.0(9)
C49 C54 H54 120.5
C53 C54 H54 120.5
C56 C55 C60 119.3(7)
C56 C55 Sn2 124.5(5)
C60 C55 Sn2 116.0(5)
C55 C56 C57 120.0(7)
C55 C56 H56 120.0
C57 C56 H56 120.0
C58 C57 C56 119.7(7)
C58 C57 H57 120.2
C56 C57 H57 120.2
C59 C58 C57 120.7(7)
C59 C58 H58 119.7
C57 C58 H58 119.7
C58 C59 C60 120.5(8)
C58 C59 H59 119.8
C60 C59 H59 119.8
C59 C60 C55 119.7(7)
C59 C60 H60 120.1
C55 C60 H60 120.1
C62 C61 C66 119.0(6)
C62 C61 Sn2 122.6(6)
C66 C61 Sn2 118.4(5)
C61 C62 C63 119.8(8)
C61 C62 H62 120.1
C63 C62 H62 120.1
C64 C63 C62 121.5(7)
C64 C63 H63 119.3
C62 C63 H63 119.3
C63 C64 C65 120.0(7)
C63 C64 H64 120.0
C65 C64 H64 120.0
C66 C65 C64 119.0(8)
C66 C65 H65 120.5
C64 C65 H65 120.5
C65 C66 C61 120.6(7)
C65 C66 H66 119.7
C61 C66 H66 119.7
C68 C67 C72 119.2(7)
C68 C67 Sn2 119.5(5)
C72 C67 Sn2 120.9(6)
C67 C68 C69 120.3(7)
C67 C68 H68 119.8
C69 C68 H68 119.8
C70 C69 C68 121.2(7)
C70 C69 H69 119.4
C68 C69 H69 119.4
C69 C70 C71 119.6(8)
C69 C70 H70 120.2
C71 C70 H70 120.2
C70 C71 C72 120.2(7)
C70 C71 H71 119.9
C72 C71 H71 119.9
C67 C72 C71 119.3(7)
C67 C72 H72 120.4
C71 C72 H72 120.4

loop_
_geom_bond_atom_site_label_1
_geom_bond_atom_site_label_2
_geom_bond_distance
Sn1 C37 2.110(8)
Sn1 C43 2.113(6)
Sn1 C49 2.143(7)
Sn1 S7 2.4397(17)
Sn2 C61 2.123(6)
Sn2 C55 2.138(7)
Sn2 C67 2.157(8)
Sn2 S5 2.4327(16)
S1 P2 1.929(2)
S5 P1 2.085(2)
S7 P2 2.077(3)
S8 P1 1.934(2)
P1 O8 1.597(5)
P1 C30 1.804(6)
P2 O6 1.594(5)
P2 C23 1.784(6)
O1 C1 1.220(8)
O2 C6 1.218(8)
O3 C7 1.209(9)
O4 C12 1.196(8)
O5 C17 1.418(8)
O5 C16 1.422(8)
O6 C18 1.453(8)
O7 C21 1.403(8)
O7 C20 1.422(8)
O8 C22 1.446(8)
O9 C26 1.358(8)
O9 C29 1.432(9)
O10 C33 1.347(8)
O10 C36 1.441(9)
N1 C12 1.402(9)
N1 C1 1.412(9)
N1 C19 1.469(9)
N2 C6 1.400(10)
N2 C7 1.403(9)
N2 C15 1.457(9)
C1 C2 1.477(10)
C2 C3 1.380(9)
C2 C13 1.407(9)
C3 C4 1.401(11)
C3 H3 0.9500
C4 C5 1.376(10)
C4 H4 0.9500
C5 C14 1.403(9)
C5 C6 1.481(10)
C7 C8 1.479(10)
C8 C9 1.378(10)
C8 C14 1.411(10)
C9 C10 1.400(10)
C9 H9 0.9500
C10 C11 1.382(10)
C10 H10 0.9500
C11 C13 1.408(9)
C11 C12 1.489(10)
C13 C14 1.429(9)
C15 C16 1.524(9)
C15 H15A 0.9900
C15 H15B 0.9900
C16 H16A 0.9900
C16 H16B 0.9900
C17 C18 1.490(10)
C17 H17A 0.9900
C17 H17B 0.9900
C18 H18A 0.9900
C18 H18B 0.9900
C19 C20 1.492(9)
C19 H19A 0.9900
C19 H19B 0.9900
C20 H20A 0.9900
C20 H20B 0.9900
C21 C22 1.505(9)
C21 H21A 0.9900
C21 H21B 0.9900
C22 H22A 0.9900
C22 H22B 0.9900
C23 C24 1.384(10)
C23 C28 1.395(10)
C24 C25 1.373(9)
C24 H24 0.9500
C25 C26 1.395(11)
C25 H25 0.9500
C26 C27 1.380(11)
C27 C28 1.383(9)
C27 H27 0.9500
C28 H28 0.9500
C29 H29A 0.9800
C29 H29B 0.9800
C29 H29C 0.9800
C30 C31 1.393(9)
C30 C35 1.401(9)
C31 C32 1.364(9)
C31 H31 0.9500
C32 C33 1.390(10)
C32 H32 0.9500
C33 C34 1.401(10)
C34 C35 1.364(9)
C34 H34 0.9500
C35 H35 0.9500
C36 H36A 0.9800
C36 H36B 0.9800
C36 H36C 0.9800
C37 C42 1.373(10)
C37 C38 1.401(11)
C38 C39 1.410(12)
C38 H38 0.9500
C39 C40 1.348(12)
C39 H39 0.9500
C40 C41 1.371(12)
C40 H40 0.9500
C41 C42 1.405(11)
C41 H41 0.9500
C42 H42 0.9500
C43 C44 1.393(9)
C43 C48 1.407(10)
C44 C45 1.404(11)
C44 H44 0.9500
C45 C46 1.341(11)
C45 H45 0.9500
C46 C47 1.406(11)
C46 H46 0.9500
C47 C48 1.384(10)
C47 H47 0.9500
C48 H48 0.9500
C49 C54 1.376(10)
C49 C50 1.388(10)
C50 C51 1.358(12)
C50 H50 0.9500
C51 C52 1.362(16)
C51 H51 0.9500
C52 C53 1.398(17)
C52 H52 0.9500
C53 C54 1.394(13)
C53 H53 0.9500
C54 H54 0.9500
C55 C56 1.375(10)
C55 C60 1.391(9)
C56 C57 1.393(11)
C56 H56 0.9500
C57 C58 1.370(11)
C57 H57 0.9500
C58 C59 1.354(11)
C58 H58 0.9500
C59 C60 1.382(10)
C59 H59 0.9500
C60 H60 0.9500
C61 C62 1.371(10)
C61 C66 1.395(10)
C62 C63 1.390(11)
C62 H62 0.9500
C63 C64 1.346(11)
C63 H63 0.9500
C64 C65 1.392(11)
C64 H64 0.9500
C65 C66 1.389(10)
C65 H65 0.9500
C66 H66 0.9500
C67 C68 1.366(10)
C67 C72 1.399(10)
C68 C69 1.394(11)
C68 H68 0.9500
C69 C70 1.360(12)
C69 H69 0.9500
C70 C71 1.369(11)
C70 H70 0.9500
C71 C72 1.416(11)
C71 H71 0.9500
C72 H72 0.9500

loop_
_geom_torsion_atom_site_label_1
_geom_torsion_atom_site_label_2
_geom_torsion_atom_site_label_3
_geom_torsion_atom_site_label_4
_geom_torsion
C61 Sn2 S5 P1 55.4(2)
C55 Sn2 S5 P1 -73.6(2)
C67 Sn2 S5 P1 174.56(19)
C37 Sn1 S7 P2 77.0(3)
C43 Sn1 S7 P2 -52.2(2)
C49 Sn1 S7 P2 -168.9(2)
Sn2 S5 P1 O8 -125.89(18)
Sn2 S5 P1 C30 129.2(2)
Sn2 S5 P1 S8 1.09(13)
Sn1 S7 P2 O6 122.04(19)
Sn1 S7 P2 C23 -133.8(2)
Sn1 S7 P2 S1 -4.46(14)
C23 P2 O6 C18 -178.4(5)
S1 P2 O6 C18 56.9(5)
S7 P2 O6 C18 -69.5(5)
C30 P1 O8 C22 168.2(5)
S8 P1 O8 C22 -66.6(5)
S5 P1 O8 C22 59.8(5)
C12 N1 C1 O1 179.5(6)
C19 N1 C1 O1 -0.3(9)
C12 N1 C1 C2 0.1(9)
C19 N1 C1 C2 -179.7(5)
O1 C1 C2 C3 0.9(10)
N1 C1 C2 C3 -179.7(6)
O1 C1 C2 C13 -178.6(6)
N1 C1 C2 C13 0.7(9)
C13 C2 C3 C4 0.9(10)
C1 C2 C3 C4 -178.6(6)
C2 C3 C4 C5 -0.4(11)
C3 C4 C5 C14 -0.8(11)
C3 C4 C5 C6 -177.7(6)
C7 N2 C6 O2 -178.7(6)
C15 N2 C6 O2 4.5(10)
C7 N2 C6 C5 2.9(10)
C15 N2 C6 C5 -173.9(6)
C4 C5 C6 O2 -2.7(11)
C14 C5 C6 O2 -179.5(7)
C4 C5 C6 N2 175.7(6)
C14 C5 C6 N2 -1.1(10)
C6 N2 C7 O3 177.8(7)
C15 N2 C7 O3 -5.5(10)
C6 N2 C7 C8 -1.1(10)
C15 N2 C7 C8 175.7(6)
O3 C7 C8 C9 0.6(11)
N2 C7 C8 C9 179.5(6)
O3 C7 C8 C14 178.6(7)
N2 C7 C8 C14 -2.5(9)
C14 C8 C9 C10 -2.1(11)
C7 C8 C9 C10 175.9(7)
C8 C9 C10 C11 2.0(11)
C9 C10 C11 C13 -1.4(11)
C9 C10 C11 C12 -179.8(7)
C1 N1 C12 O4 176.7(6)
C19 N1 C12 O4 -3.5(9)
C1 N1 C12 C11 -1.5(9)
C19 N1 C12 C11 178.3(5)
C10 C11 C12 O4 2.4(11)
C13 C11 C12 O4 -176.0(7)
C10 C11 C12 N1 -179.4(6)
C13 C11 C12 N1 2.1(9)
C3 C2 C13 C11 -179.6(6)
C1 C2 C13 C11 0.0(10)
C3 C2 C13 C14 -0.3(9)
C1 C2 C13 C14 179.2(6)
C10 C11 C13 C2 -179.8(6)
C12 C11 C13 C2 -1.4(10)
C10 C11 C13 C14 0.9(10)
C12 C11 C13 C14 179.3(6)
C4 C5 C14 C8 -179.2(6)
C6 C5 C14 C8 -2.4(10)
C4 C5 C14 C13 1.5(10)
C6 C5 C14 C13 178.3(6)
C9 C8 C14 C5 -177.8(7)
C7 C8 C14 C5 4.3(10)
C9 C8 C14 C13 1.5(9)
C7 C8 C14 C13 -176.4(6)
C2 C13 C14 C5 -0.9(9)
C11 C13 C14 C5 178.4(7)
C2 C13 C14 C8 179.8(6)
C11 C13 C14 C8 -0.9(9)
C6 N2 C15 C16 77.7(8)
C7 N2 C15 C16 -99.4(7)
C17 O5 C16 C15 80.8(7)
N2 C15 C16 O5 60.4(8)
C16 O5 C17 C18 168.4(5)
P2 O6 C18 C17 173.7(5)
O5 C17 C18 O6 69.2(7)
C12 N1 C19 C20 -79.5(7)
C1 N1 C19 C20 100.3(7)
C21 O7 C20 C19 177.8(6)
N1 C19 C20 O7 -74.0(7)
C20 O7 C21 C22 171.7(6)
P1 O8 C22 C21 163.3(4)
O7 C21 C22 O8 59.7(7)
O6 P2 C23 C24 54.9(6)
S1 P2 C23 C24 179.5(5)
S7 P2 C23 C24 -51.3(6)
O6 P2 C23 C28 -125.3(6)
S1 P2 C23 C28 -0.7(6)
S7 P2 C23 C28 128.5(5)
C28 C23 C24 C25 1.7(10)
P2 C23 C24 C25 -178.4(5)
C23 C24 C25 C26 0.9(10)
C29 O9 C26 C27 6.7(11)
C29 O9 C26 C25 -172.5(7)
C24 C25 C26 O9 177.4(6)
C24 C25 C26 C27 -1.8(10)
O9 C26 C27 C28 -179.1(7)
C25 C26 C27 C28 0.0(11)
C26 C27 C28 C23 2.7(11)
C24 C23 C28 C27 -3.6(10)
P2 C23 C28 C27 176.6(6)
O8 P1 C30 C31 128.6(5)
S8 P1 C30 C31 3.3(6)
S5 P1 C30 C31 -124.3(5)
O8 P1 C30 C35 -52.8(6)
S8 P1 C30 C35 -178.0(5)
S5 P1 C30 C35 54.4(6)
C35 C30 C31 C32 0.1(10)
P1 C30 C31 C32 178.8(5)
C30 C31 C32 C33 -2.5(10)
C36 O10 C33 C32 3.5(11)
C36 O10 C33 C34 -178.3(7)
C31 C32 C33 O10 -178.5(7)
C31 C32 C33 C34 3.4(10)
O10 C33 C34 C35 179.8(6)
C32 C33 C34 C35 -2.0(10)
C33 C34 C35 C30 -0.4(10)
C31 C30 C35 C34 1.3(10)
P1 C30 C35 C34 -177.3(5)
C43 Sn1 C37 C42 129.5(7)
C49 Sn1 C37 C42 -105.7(7)
S7 Sn1 C37 C42 -1.4(8)
C43 Sn1 C37 C38 -55.8(7)
C49 Sn1 C37 C38 69.0(7)
S7 Sn1 C37 C38 173.3(6)
C42 C37 C38 C39 -5.3(13)
Sn1 C37 C38 C39 179.7(7)
C37 C38 C39 C40 1.8(14)
C38 C39 C40 C41 4.2(15)
C39 C40 C41 C42 -6.5(14)
C38 C37 C42 C41 3.0(12)
Sn1 C37 C42 C41 177.6(6)
C40 C41 C42 C37 2.8(13)
C37 Sn1 C43 C44 -170.9(6)
C49 Sn1 C43 C44 64.4(6)
S7 Sn1 C43 C44 -43.7(6)
C37 Sn1 C43 C48 6.0(6)
C49 Sn1 C43 C48 -118.8(5)
S7 Sn1 C43 C48 133.1(5)
C48 C43 C44 C45 0.6(10)
Sn1 C43 C44 C45 177.5(5)
C43 C44 C45 C46 1.8(11)
C44 C45 C46 C47 -2.3(12)
C45 C46 C47 C48 0.5(12)
C46 C47 C48 C43 1.9(11)
C44 C43 C48 C47 -2.4(10)
Sn1 C43 C48 C47 -179.5(6)
C37 Sn1 C49 C54 -110.2(7)
C43 Sn1 C49 C54 15.9(7)
S7 Sn1 C49 C54 136.9(6)
C37 Sn1 C49 C50 65.8(7)
C43 Sn1 C49 C50 -168.1(6)
S7 Sn1 C49 C50 -47.1(6)
C54 C49 C50 C51 4.0(13)
Sn1 C49 C50 C51 -172.0(6)
C49 C50 C51 C52 -0.4(14)
C50 C51 C52 C53 -3.1(15)
C51 C52 C53 C54 2.9(15)
C50 C49 C54 C53 -4.1(11)
Sn1 C49 C54 C53 171.9(5)
C52 C53 C54 C49 0.8(12)
C61 Sn2 C55 C56 -129.2(7)
C67 Sn2 C55 C56 106.8(7)
S5 Sn2 C55 C56 1.8(7)
C61 Sn2 C55 C60 55.9(7)
C67 Sn2 C55 C60 -68.1(6)
S5 Sn2 C55 C60 -173.1(5)
C60 C55 C56 C57 -2.8(12)
Sn2 C55 C56 C57 -177.5(6)
C55 C56 C57 C58 1.0(13)
C56 C57 C58 C59 0.2(14)
C57 C58 C59 C60 0.5(14)
C58 C59 C60 C55 -2.4(14)
C56 C55 C60 C59 3.5(13)
Sn2 C55 C60 C59 178.6(6)
C55 Sn2 C61 C62 179.4(6)
C67 Sn2 C61 C62 -59.4(6)
S5 Sn2 C61 C62 50.9(6)
C55 Sn2 C61 C66 1.0(6)
C67 Sn2 C61 C66 122.2(5)
S5 Sn2 C61 C66 -127.5(5)
C66 C61 C62 C63 -0.2(11)
Sn2 C61 C62 C63 -178.6(5)
C61 C62 C63 C64 1.3(12)
C62 C63 C64 C65 -2.1(12)
C63 C64 C65 C66 1.7(12)
C64 C65 C66 C61 -0.7(12)
C62 C61 C66 C65 -0.1(10)
Sn2 C61 C66 C65 178.4(6)
C61 Sn2 C67 C68 166.1(6)
C55 Sn2 C67 C68 -70.1(6)
S5 Sn2 C67 C68 44.4(6)
C61 Sn2 C67 C72 -20.8(7)
C55 Sn2 C67 C72 103.0(6)
S5 Sn2 C67 C72 -142.5(6)
C72 C67 C68 C69 -3.6(11)
Sn2 C67 C68 C69 169.7(6)
C67 C68 C69 C70 0.2(12)
C68 C69 C70 C71 3.8(12)
C69 C70 C71 C72 -4.3(12)
C68 C67 C72 C71 3.0(11)
Sn2 C67 C72 C71 -170.1(5)
C70 C71 C72 C67 0.9(11)
